data_7039425
loop_
_publ_author_name
'Janes, Trevor'
'Xu, Maotong'
'Song, Datong'

_publ_section_title
;
 Synthesis and reactivity of Li and TaMe3 complexes supported by
 N,N'-bis(2,6-diisopropylphenyl)-o-phenylenediamido ligands.
;
_journal_issue 26
_journal_name_full 'Dalton transactions (Cambridge, England : 2003)'
_journal_page_first 10672
_journal_page_last 10680
_journal_paper_doi 10.1039/c6dt01908k
_journal_volume 45
_journal_year 2016
_chemical_formula_sum 'C64 H88 N4 Ta2'
_chemical_formula_weight 1275.28
_space_group_crystal_system monoclinic
_space_group_IT_number 14
_space_group_name_Hall '-P 2ybc'
_space_group_name_H-M_alt 'P 1 21/c 1'
_symmetry_space_group_name_Hall '-P 2ybc'
_symmetry_space_group_name_H-M 'P 1 21/c 1'
_atom_sites_solution_hydrogens geom
_audit_creation_method SHELXL-2014/7
_audit_update_record
;
2016-05-13 deposited with the CCDC.
2016-06-02 downloaded from the CCDC.
;
_cell_angle_alpha 90
_cell_angle_beta 92.2620(11)
_cell_angle_gamma 90
_cell_formula_units_Z 4
_cell_length_a 15.9017(5)
_cell_length_b 19.5480(4)
_cell_length_c 22.0555(5)
_cell_measurement_reflns_used 11283
_cell_measurement_temperature 150(2)
_cell_measurement_theta_max 27.541
_cell_measurement_theta_min 1.282
_cell_volume 6850.5(3)
_computing_structure_refinement 'SHELXL-2014/7 (Sheldrick, 2014)'
_diffrn_ambient_temperature 150(2)
_diffrn_measured_fraction_theta_full 1.000
_diffrn_measured_fraction_theta_max 0.996
_diffrn_measurement_device_type 'Bruker Kappa Alpha Apex II'
_diffrn_radiation_type MoK\a
_diffrn_radiation_wavelength 0.71073
_diffrn_reflns_av_R_equivalents 0.0657
_diffrn_reflns_av_unetI/netI 0.0678
_diffrn_reflns_Laue_measured_fraction_full 1.000
_diffrn_reflns_Laue_measured_fraction_max 0.996
_diffrn_reflns_limit_h_max 20
_diffrn_reflns_limit_h_min -20
_diffrn_reflns_limit_k_max 22
_diffrn_reflns_limit_k_min -25
_diffrn_reflns_limit_l_max 28
_diffrn_reflns_limit_l_min -27
_diffrn_reflns_number 65508
_diffrn_reflns_point_group_measured_fraction_full 1.000
_diffrn_reflns_point_group_measured_fraction_max 0.996
_diffrn_reflns_theta_full 25.242
_diffrn_reflns_theta_max 27.541
_diffrn_reflns_theta_min 1.282
_exptl_absorpt_coefficient_mu 3.227
_exptl_absorpt_correction_T_max 0.7456
_exptl_absorpt_correction_T_min 0.6454
_exptl_absorpt_correction_type multi-scan
_exptl_absorpt_process_details 'Apex 2'
_exptl_crystal_colour red
_exptl_crystal_density_diffrn 1.236
_exptl_crystal_description block
_exptl_crystal_F_000 2584
_exptl_crystal_size_max 0.1
_exptl_crystal_size_mid 0.1
_exptl_crystal_size_min 0.1
_refine_diff_density_max 0.677
_refine_diff_density_min -0.608
_refine_diff_density_rms 0.118
_refine_ls_extinction_method none
_refine_ls_goodness_of_fit_ref 0.933
_refine_ls_hydrogen_treatment constr
_refine_ls_matrix_type full
_refine_ls_number_parameters 649
_refine_ls_number_reflns 15746
_refine_ls_number_restraints 0
_refine_ls_restrained_S_all 0.933
_refine_ls_R_factor_all 0.0595
_refine_ls_R_factor_gt 0.0356
_refine_ls_shift/su_max 0.002
_refine_ls_shift/su_mean 0.000
_refine_ls_structure_factor_coef Fsqd
_refine_ls_weighting_details 'w=1/[\s^2^(Fo^2^)+(0.0400P)^2^] where P=(Fo^2^+2Fc^2^)/3'
_refine_ls_weighting_scheme calc
_refine_ls_wR_factor_gt 0.0791
_refine_ls_wR_factor_ref 0.0853
_reflns_Friedel_coverage 0.000
_reflns_number_gt 11283
_reflns_number_total 15746
_reflns_threshold_expression 'I > 2\s(I)'
_cod_data_source_file c6dt01908k2.cif
_cod_data_source_block ax3_0m
_cod_depositor_comments 'Adding full bibliography for 7039418--7039426.cif.'
_cod_database_code 7039425
_shelx_shelxl_version_number 2014/7
_shelx_space_group_comment
;
The symmetry employed for this shelxl refinement is uniquely defined
by the following loop, which should always be used as a source of
symmetry information in preference to the above space-group names.
They are only intended as comments.
;
_platon_squeeze_void_probe_radius 1.20

loop_
_space_group_symop_operation_xyz
'x, y, z'
'-x, y+1/2, -z+1/2'
'-x, -y, -z'
'x, -y-1/2, z-1/2'

loop_
_atom_site_label
_atom_site_type_symbol
_atom_site_fract_x
_atom_site_fract_y
_atom_site_fract_z
_atom_site_U_iso_or_equiv
_atom_site_adp_type
_atom_site_occupancy
_atom_site_site_symmetry_order
_atom_site_calc_flag
_atom_site_refinement_flags_posn
_atom_site_refinement_flags_adp
_atom_site_refinement_flags_occupancy
_atom_site_disorder_assembly
_atom_site_disorder_group
Ta1 Ta 0.65865(2) 0.21099(2) 0.30740(2) 0.02337(5) Uani 1 1 d . . . . .
Ta2 Ta 0.76242(2) 0.31257(2) 0.34810(2) 0.02265(5) Uani 1 1 d . . . . .
N1 N 0.5410(2) 0.19871(16) 0.27031(15) 0.0266(8) Uani 1 1 d . . . . .
N2 N 0.6578(2) 0.10717(17) 0.30422(14) 0.0265(8) Uani 1 1 d . . . . .
N3 N 0.7837(2) 0.36920(16) 0.42447(13) 0.0224(8) Uani 1 1 d . . . . .
N4 N 0.8608(2) 0.36864(17) 0.31938(14) 0.0280(8) Uani 1 1 d . . . . .
C1 C 0.5214(3) 0.1288(2) 0.25545(18) 0.0318(11) Uani 1 1 d . . . . .
C2 C 0.5840(3) 0.0812(2) 0.27343(18) 0.0308(10) Uani 1 1 d . . . . .
C3 C 0.5711(4) 0.0116(2) 0.2603(2) 0.0452(13) Uani 1 1 d . . . . .
H3A H 0.6133 -0.0211 0.2712 0.054 Uiso 1 1 calc R U . . .
C4 C 0.4962(4) -0.0090(3) 0.2314(3) 0.0611(17) Uani 1 1 d . . . . .
H4A H 0.4873 -0.0561 0.2228 0.073 Uiso 1 1 calc R U . . .
C5 C 0.4358(4) 0.0369(3) 0.2153(2) 0.0594(16) Uani 1 1 d . . . . .
H5A H 0.3846 0.0217 0.1961 0.071 Uiso 1 1 calc R U . . .
C6 C 0.4481(3) 0.1075(2) 0.2266(2) 0.0470(13) Uani 1 1 d . . . . .
H6A H 0.4061 0.1397 0.2143 0.056 Uiso 1 1 calc R U . . .
C7 C 0.4709(3) 0.2453(2) 0.2568(2) 0.0312(10) Uani 1 1 d . . . . .
C8 C 0.4100(3) 0.2572(2) 0.3011(2) 0.0405(12) Uani 1 1 d . . . . .
C9 C 0.3449(3) 0.3030(3) 0.2868(3) 0.0567(16) Uani 1 1 d . . . . .
H9A H 0.3040 0.3125 0.3159 0.068 Uiso 1 1 calc R U . . .
C10 C 0.3390(3) 0.3346(3) 0.2310(3) 0.0578(16) Uani 1 1 d . . . . .
H10A H 0.2941 0.3655 0.2222 0.069 Uiso 1 1 calc R U . . .
C11 C 0.3971(3) 0.3220(2) 0.1882(3) 0.0488(14) Uani 1 1 d . . . . .
H11A H 0.3920 0.3447 0.1501 0.059 Uiso 1 1 calc R U . . .
C12 C 0.4638(3) 0.2766(2) 0.1993(2) 0.0359(11) Uani 1 1 d . . . . .
C13 C 0.5228(3) 0.2624(2) 0.1493(2) 0.0470(10) Uani 1 1 d D . . . .
H13A H 0.5698 0.2317 0.1634 0.056 Uiso 0.5 1 calc R U P A 1
H13B H 0.5662 0.2321 0.1693 0.056 Uiso 0.5 1 calc R U P B 2
C14 C 0.4765(10) 0.2337(6) 0.0928(5) 0.0470(10) Uani 0.5 1 d D . P C 1
H14A H 0.4444 0.1931 0.1038 0.070 Uiso 0.5 1 calc R U P C 1
H14B H 0.5175 0.2212 0.0627 0.070 Uiso 0.5 1 calc R U P C 1
H14C H 0.4380 0.2684 0.0756 0.070 Uiso 0.5 1 calc R U P C 1
C14A C 0.4818(10) 0.2160(5) 0.1005(5) 0.0470(10) Uani 0.5 1 d D . P C 2
H14D H 0.5215 0.2079 0.0684 0.070 Uiso 0.5 1 calc R U P C 2
H14E H 0.4310 0.2381 0.0832 0.070 Uiso 0.5 1 calc R U P C 2
H14F H 0.4666 0.1722 0.1188 0.070 Uiso 0.5 1 calc R U P C 2
C15 C 0.5559(9) 0.3276(6) 0.1213(6) 0.0470(10) Uani 0.5 1 d D . P C 1
H15A H 0.5750 0.3590 0.1536 0.070 Uiso 0.5 1 calc R U P C 1
H15B H 0.5110 0.3493 0.0964 0.070 Uiso 0.5 1 calc R U P C 1
H15C H 0.6032 0.3165 0.0959 0.070 Uiso 0.5 1 calc R U P C 1
C15A C 0.5734(8) 0.3258(6) 0.1327(6) 0.0470(10) Uani 0.5 1 d D . P C 2
H15D H 0.6144 0.3135 0.1025 0.070 Uiso 0.5 1 calc R U P C 2
H15E H 0.6031 0.3437 0.1691 0.070 Uiso 0.5 1 calc R U P C 2
H15F H 0.5352 0.3609 0.1158 0.070 Uiso 0.5 1 calc R U P C 2
C16 C 0.4131(3) 0.2192(3) 0.3607(2) 0.0536(15) Uani 1 1 d . . . . .
H16A H 0.4693 0.1965 0.3655 0.064 Uiso 1 1 calc R U . . .
C17 C 0.3442(4) 0.1625(3) 0.3617(3) 0.0746(19) Uani 1 1 d . . . . .
H17A H 0.3478 0.1387 0.4008 0.112 Uiso 1 1 calc R U . . .
H17B H 0.3529 0.1298 0.3289 0.112 Uiso 1 1 calc R U . . .
H17C H 0.2885 0.1835 0.3560 0.112 Uiso 1 1 calc R U . . .
C18 C 0.4029(4) 0.2669(4) 0.4151(3) 0.086(2) Uani 1 1 d . . . . .
H18A H 0.4074 0.2402 0.4528 0.129 Uiso 1 1 calc R U . . .
H18B H 0.3476 0.2891 0.4118 0.129 Uiso 1 1 calc R U . . .
H18C H 0.4471 0.3018 0.4156 0.129 Uiso 1 1 calc R U . . .
C19 C 0.7125(3) 0.0543(2) 0.32873(19) 0.0313(10) Uani 1 1 d . . . . .
C20 C 0.7781(3) 0.0289(2) 0.2953(2) 0.0424(13) Uani 1 1 d . . . . .
C21 C 0.8291(4) -0.0230(3) 0.3199(3) 0.0609(17) Uani 1 1 d . . . . .
H21A H 0.8737 -0.0413 0.2975 0.073 Uiso 1 1 calc R U . . .
C22 C 0.8142(4) -0.0477(3) 0.3774(3) 0.0692(19) Uani 1 1 d . . . . .
H22A H 0.8503 -0.0817 0.3949 0.083 Uiso 1 1 calc R U . . .
C23 C 0.7492(4) -0.0241(3) 0.4092(2) 0.0561(16) Uani 1 1 d . . . . .
H23A H 0.7392 -0.0432 0.4478 0.067 Uiso 1 1 calc R U . . .
C24 C 0.6964(3) 0.0277(2) 0.3864(2) 0.0367(11) Uani 1 1 d . . . . .
C25 C 0.6221(3) 0.0513(2) 0.4225(2) 0.0426(13) Uani 1 1 d . . . . .
H25A H 0.5989 0.0937 0.4028 0.051 Uiso 1 1 calc R U . . .
C26 C 0.5519(4) -0.0026(3) 0.4215(2) 0.0606(17) Uani 1 1 d . . . . .
H26A H 0.5031 0.0156 0.4419 0.091 Uiso 1 1 calc R U . . .
H26B H 0.5722 -0.0439 0.4425 0.091 Uiso 1 1 calc R U . . .
H26C H 0.5356 -0.0139 0.3794 0.091 Uiso 1 1 calc R U . . .
C27 C 0.6475(4) 0.0687(3) 0.4885(2) 0.0641(18) Uani 1 1 d . . . . .
H27A H 0.5992 0.0885 0.5085 0.096 Uiso 1 1 calc R U . . .
H27B H 0.6939 0.1018 0.4894 0.096 Uiso 1 1 calc R U . . .
H27C H 0.6657 0.0270 0.5099 0.096 Uiso 1 1 calc R U . . .
C28 C 0.7958(4) 0.0536(2) 0.2323(2) 0.0499(14) Uani 1 1 d . . . . .
H28A H 0.7538 0.0902 0.2216 0.060 Uiso 1 1 calc R U . . .
C29 C 0.7826(5) -0.0052(3) 0.1853(2) 0.082(2) Uani 1 1 d . . . . .
H29A H 0.7967 0.0112 0.1449 0.123 Uiso 1 1 calc R U . . .
H29B H 0.7237 -0.0201 0.1845 0.123 Uiso 1 1 calc R U . . .
H29C H 0.8192 -0.0438 0.1968 0.123 Uiso 1 1 calc R U . . .
C30 C 0.8831(4) 0.0851(3) 0.2282(3) 0.078(2) Uani 1 1 d . . . . .
H30A H 0.8912 0.1006 0.1866 0.117 Uiso 1 1 calc R U . . .
H30B H 0.9259 0.0507 0.2394 0.117 Uiso 1 1 calc R U . . .
H30C H 0.8885 0.1241 0.2559 0.117 Uiso 1 1 calc R U . . .
C31 C 0.8083(3) 0.2073(2) 0.3612(2) 0.0332(11) Uani 1 1 d . . . . .
H31A H 0.7655 0.1751 0.3455 0.050 Uiso 1 1 calc R U . . .
H31B H 0.8196 0.1989 0.4046 0.050 Uiso 1 1 calc R U . . .
H31C H 0.8602 0.2011 0.3393 0.050 Uiso 1 1 calc R U . . .
C32 C 0.7482(3) 0.2507(2) 0.24247(17) 0.0294(10) Uani 1 1 d . . . . .
H32A H 0.7819 0.2873 0.2617 0.044 Uiso 1 1 calc R U . . .
H32B H 0.7172 0.2688 0.2067 0.044 Uiso 1 1 calc R U . . .
H32C H 0.7854 0.2137 0.2301 0.044 Uiso 1 1 calc R U . . .
C33 C 0.6446(3) 0.2443(2) 0.40114(17) 0.0302(10) Uani 1 1 d . . . . .
H33A H 0.6853 0.2807 0.4109 0.045 Uiso 1 1 calc R U . . .
H33B H 0.6549 0.2055 0.4286 0.045 Uiso 1 1 calc R U . . .
H33C H 0.5874 0.2616 0.4059 0.045 Uiso 1 1 calc R U . . .
C34 C 0.6425(3) 0.3437(2) 0.30473(18) 0.0296(10) Uani 1 1 d . . . . .
H34A H 0.6106 0.3030 0.2918 0.044 Uiso 1 1 calc R U . . .
H34B H 0.6531 0.3722 0.2693 0.044 Uiso 1 1 calc R U . . .
H34C H 0.6101 0.3699 0.3336 0.044 Uiso 1 1 calc R U . . .
C35 C 0.8451(3) 0.4213(2) 0.41688(18) 0.0267(10) Uani 1 1 d . . . . .
C36 C 0.8856(3) 0.4216(2) 0.36120(19) 0.0316(10) Uani 1 1 d . . . . .
C37 C 0.9444(3) 0.4713(2) 0.3504(2) 0.0419(13) Uani 1 1 d . . . . .
H37A H 0.9718 0.4718 0.3129 0.050 Uiso 1 1 calc R U . . .
C38 C 0.9640(3) 0.5206(3) 0.3934(2) 0.0475(14) Uani 1 1 d . . . . .
H38A H 1.0047 0.5546 0.3852 0.057 Uiso 1 1 calc R U . . .
C39 C 0.9254(3) 0.5208(2) 0.4479(2) 0.0441(13) Uani 1 1 d . . . . .
H39A H 0.9387 0.5552 0.4772 0.053 Uiso 1 1 calc R U . . .
C40 C 0.8664(3) 0.4704(2) 0.46009(19) 0.0330(11) Uani 1 1 d . . . . .
H40A H 0.8406 0.4697 0.4982 0.040 Uiso 1 1 calc R U . . .
C41 C 0.7478(3) 0.3682(2) 0.48372(18) 0.0299(10) Uani 1 1 d . . . . .
C42 C 0.7833(3) 0.3252(2) 0.52907(19) 0.0384(12) Uani 1 1 d . . . . .
C43 C 0.7472(4) 0.3256(3) 0.5855(2) 0.0573(17) Uani 1 1 d . . . . .
H43A H 0.7690 0.2959 0.6164 0.069 Uiso 1 1 calc R U . . .
C44 C 0.6809(5) 0.3677(4) 0.5977(2) 0.073(2) Uani 1 1 d . . . . .
H44A H 0.6583 0.3676 0.6370 0.087 Uiso 1 1 calc R U . . .
C45 C 0.6471(4) 0.4100(3) 0.5534(2) 0.0593(17) Uani 1 1 d . . . . .
H45A H 0.6005 0.4383 0.5621 0.071 Uiso 1 1 calc R U . . .
C46 C 0.6804(3) 0.4121(2) 0.4954(2) 0.0386(12) Uani 1 1 d . . . . .
C47 C 0.6417(3) 0.4606(2) 0.4479(2) 0.0460(13) Uani 1 1 d . . . . .
H47A H 0.6722 0.4541 0.4095 0.055 Uiso 1 1 calc R U . . .
C48 C 0.6533(4) 0.5358(2) 0.4680(3) 0.0718(19) Uani 1 1 d . . . . .
H48A H 0.7135 0.5470 0.4704 0.108 Uiso 1 1 calc R U . . .
H48B H 0.6296 0.5422 0.5080 0.108 Uiso 1 1 calc R U . . .
H48C H 0.6243 0.5659 0.4385 0.108 Uiso 1 1 calc R U . . .
C49 C 0.5495(3) 0.4440(3) 0.4346(2) 0.0566(15) Uani 1 1 d . . . . .
H49A H 0.5266 0.4752 0.4034 0.085 Uiso 1 1 calc R U . . .
H49B H 0.5183 0.4494 0.4717 0.085 Uiso 1 1 calc R U . . .
H49C H 0.5443 0.3967 0.4202 0.085 Uiso 1 1 calc R U . . .
C50 C 0.8579(4) 0.2801(2) 0.5188(2) 0.0538(12) Uani 1 1 d D . . . .
H50A H 0.8648 0.2846 0.4741 0.065 Uiso 0.5 1 calc R U P D 1
H50B H 0.8714 0.2773 0.4750 0.065 Uiso 0.5 1 calc R U P E 2
C51 C 0.8497(11) 0.2015(5) 0.5269(5) 0.0538(12) Uani 0.5 1 d D . P F 1
H51A H 0.9024 0.1793 0.5163 0.081 Uiso 0.5 1 calc R U P F 1
H51B H 0.8035 0.1844 0.5003 0.081 Uiso 0.5 1 calc R U P F 1
H51C H 0.8379 0.1912 0.5692 0.081 Uiso 0.5 1 calc R U P F 1
C51A C 0.8346(11) 0.2087(5) 0.5456(5) 0.0538(12) Uani 0.5 1 d D . P F 2
H51D H 0.8825 0.1776 0.5428 0.081 Uiso 0.5 1 calc R U P F 2
H51E H 0.7860 0.1898 0.5225 0.081 Uiso 0.5 1 calc R U P F 2
H51F H 0.8205 0.2141 0.5882 0.081 Uiso 0.5 1 calc R U P F 2
C52 C 0.9391(9) 0.3127(7) 0.5453(6) 0.0538(12) Uani 0.5 1 d D . P F 1
H52A H 0.9874 0.2844 0.5352 0.081 Uiso 0.5 1 calc R U P F 1
H52B H 0.9361 0.3161 0.5895 0.081 Uiso 0.5 1 calc R U P F 1
H52C H 0.9456 0.3586 0.5281 0.081 Uiso 0.5 1 calc R U P F 1
C52A C 0.9357(9) 0.3008(7) 0.5597(6) 0.0538(12) Uani 0.5 1 d D . P F 2
H52D H 0.9839 0.2722 0.5499 0.081 Uiso 0.5 1 calc R U P F 2
H52E H 0.9229 0.2943 0.6024 0.081 Uiso 0.5 1 calc R U P F 2
H52F H 0.9493 0.3490 0.5527 0.081 Uiso 0.5 1 calc R U P F 2
C53 C 0.9117(3) 0.3643(2) 0.2665(2) 0.0333(11) Uani 1 1 d . . . . .
C54 C 0.9834(3) 0.3226(2) 0.2686(2) 0.0456(13) Uani 1 1 d . . . . .
C55 C 1.0278(4) 0.3158(3) 0.2153(3) 0.0662(19) Uani 1 1 d . . . . .
H55A H 1.0761 0.2872 0.2154 0.079 Uiso 1 1 calc R U . . .
C56 C 1.0035(4) 0.3486(3) 0.1638(3) 0.071(2) Uani 1 1 d . . . . .
H56A H 1.0338 0.3417 0.1281 0.086 Uiso 1 1 calc R U . . .
C57 C 0.9353(4) 0.3919(3) 0.1624(2) 0.0567(16) Uani 1 1 d . . . . .
H57A H 0.9202 0.4158 0.1261 0.068 Uiso 1 1 calc R U . . .
C58 C 0.8878(3) 0.4012(2) 0.2141(2) 0.0390(12) Uani 1 1 d . . . . .
C59 C 0.8162(4) 0.4527(3) 0.2113(2) 0.0551(15) Uani 1 1 d . . . . .
H59A H 0.7881 0.4511 0.2511 0.066 Uiso 1 1 calc R U . . .
C60 C 0.7505(4) 0.4357(3) 0.1619(3) 0.076(2) Uani 1 1 d . . . . .
H60A H 0.7036 0.4681 0.1637 0.114 Uiso 1 1 calc R U . . .
H60B H 0.7297 0.3891 0.1678 0.114 Uiso 1 1 calc R U . . .
H60C H 0.7758 0.4391 0.1221 0.114 Uiso 1 1 calc R U . . .
C61 C 0.8486(5) 0.5258(3) 0.2025(3) 0.089(2) Uani 1 1 d . . . . .
H61A H 0.8014 0.5580 0.2035 0.134 Uiso 1 1 calc R U . . .
H61B H 0.8751 0.5292 0.1632 0.134 Uiso 1 1 calc R U . . .
H61C H 0.8901 0.5370 0.2350 0.134 Uiso 1 1 calc R U . . .
C62 C 1.0176(4) 0.2885(3) 0.3265(3) 0.0606(16) Uani 1 1 d . . . . .
H62A H 0.9707 0.2873 0.3554 0.073 Uiso 1 1 calc R U . . .
C63 C 1.0889(4) 0.3290(3) 0.3569(3) 0.088(2) Uani 1 1 d . . . . .
H63A H 1.1113 0.3039 0.3924 0.132 Uiso 1 1 calc R U . . .
H63B H 1.0678 0.3736 0.3696 0.132 Uiso 1 1 calc R U . . .
H63C H 1.1337 0.3356 0.3281 0.132 Uiso 1 1 calc R U . . .
C64 C 1.0475(5) 0.2148(3) 0.3182(4) 0.103(3) Uani 1 1 d . . . . .
H64A H 1.0506 0.1917 0.3577 0.155 Uiso 1 1 calc R U . . .
H64B H 1.1033 0.2150 0.3009 0.155 Uiso 1 1 calc R U . . .
H64C H 1.0077 0.1906 0.2908 0.155 Uiso 1 1 calc R U . . .

loop_
_atom_site_aniso_label
_atom_site_aniso_U_11
_atom_site_aniso_U_22
_atom_site_aniso_U_33
_atom_site_aniso_U_23
_atom_site_aniso_U_13
_atom_site_aniso_U_12
Ta1 0.02491(10) 0.02469(10) 0.02057(9) -0.00195(7) 0.00165(7) -0.00072(7)
Ta2 0.02236(10) 0.02614(10) 0.01965(9) -0.00061(7) 0.00315(7) -0.00126(7)
N1 0.027(2) 0.0247(19) 0.0277(19) -0.0022(15) -0.0013(16) 0.0010(15)
N2 0.028(2) 0.0277(19) 0.0236(18) -0.0031(15) 0.0021(15) -0.0010(16)
N3 0.024(2) 0.0241(19) 0.0193(17) -0.0008(13) 0.0025(15) -0.0033(14)
N4 0.030(2) 0.029(2) 0.0257(19) -0.0025(15) 0.0078(16) -0.0067(16)
C1 0.041(3) 0.032(3) 0.023(2) -0.0041(18) 0.000(2) -0.007(2)
C2 0.037(3) 0.030(2) 0.025(2) -0.0011(18) -0.003(2) -0.005(2)
C3 0.060(4) 0.034(3) 0.041(3) -0.006(2) -0.009(3) -0.002(2)
C4 0.077(5) 0.033(3) 0.071(4) -0.006(3) -0.025(3) -0.007(3)
C5 0.058(4) 0.051(4) 0.067(4) -0.014(3) -0.024(3) -0.017(3)
C6 0.051(4) 0.042(3) 0.047(3) -0.004(2) -0.012(3) -0.007(3)
C7 0.024(3) 0.028(2) 0.041(3) -0.009(2) -0.002(2) -0.0092(19)
C8 0.025(3) 0.051(3) 0.045(3) -0.015(2) 0.003(2) -0.006(2)
C9 0.026(3) 0.070(4) 0.073(4) -0.029(3) 0.003(3) 0.003(3)
C10 0.031(3) 0.038(3) 0.103(5) -0.014(3) -0.017(3) 0.003(2)
C11 0.040(3) 0.034(3) 0.071(4) 0.003(3) -0.011(3) 0.002(2)
C12 0.035(3) 0.026(3) 0.046(3) -0.005(2) -0.007(2) -0.003(2)
C13 0.043(2) 0.056(2) 0.040(2) 0.0111(17) -0.0129(17) 0.0032(19)
C14 0.043(2) 0.056(2) 0.040(2) 0.0111(17) -0.0129(17) 0.0032(19)
C14A 0.043(2) 0.056(2) 0.040(2) 0.0111(17) -0.0129(17) 0.0032(19)
C15 0.043(2) 0.056(2) 0.040(2) 0.0111(17) -0.0129(17) 0.0032(19)
C15A 0.043(2) 0.056(2) 0.040(2) 0.0111(17) -0.0129(17) 0.0032(19)
C16 0.032(3) 0.081(4) 0.048(3) -0.011(3) 0.009(3) -0.010(3)
C17 0.061(5) 0.096(5) 0.068(4) -0.004(4) 0.019(3) -0.033(4)
C18 0.058(5) 0.143(6) 0.058(4) -0.035(4) 0.021(3) -0.022(4)
C19 0.035(3) 0.028(2) 0.031(2) -0.0033(19) 0.004(2) -0.002(2)
C20 0.048(4) 0.031(3) 0.049(3) 0.002(2) 0.015(3) 0.005(2)
C21 0.064(4) 0.043(3) 0.076(4) 0.005(3) 0.021(3) 0.017(3)
C22 0.064(5) 0.059(4) 0.085(5) 0.024(4) 0.001(4) 0.026(3)
C23 0.074(5) 0.048(3) 0.047(3) 0.016(3) 0.001(3) 0.005(3)
C24 0.047(3) 0.029(3) 0.035(3) 0.000(2) 0.003(2) -0.003(2)
C25 0.062(4) 0.036(3) 0.031(3) 0.005(2) 0.012(3) -0.011(2)
C26 0.071(5) 0.067(4) 0.046(3) -0.004(3) 0.017(3) -0.030(3)
C27 0.092(5) 0.064(4) 0.038(3) -0.010(3) 0.014(3) -0.030(3)
C28 0.065(4) 0.037(3) 0.049(3) 0.001(2) 0.023(3) 0.013(3)
C29 0.139(7) 0.054(4) 0.055(4) -0.014(3) 0.023(4) 0.021(4)
C30 0.072(5) 0.067(4) 0.100(5) 0.006(4) 0.053(4) 0.010(4)
C31 0.027(3) 0.039(3) 0.034(2) -0.005(2) -0.003(2) 0.002(2)
C32 0.028(3) 0.039(3) 0.022(2) -0.0063(18) 0.0056(19) 0.000(2)
C33 0.031(3) 0.030(2) 0.030(2) 0.0013(19) 0.005(2) -0.007(2)
C34 0.031(3) 0.025(2) 0.033(2) 0.0006(19) 0.001(2) 0.0018(19)
C35 0.026(3) 0.028(2) 0.026(2) 0.0011(18) -0.0016(19) -0.0022(18)
C36 0.031(3) 0.034(3) 0.029(2) 0.0007(19) 0.002(2) -0.004(2)
C37 0.041(3) 0.051(3) 0.034(3) -0.006(2) 0.012(2) -0.021(2)
C38 0.052(4) 0.051(3) 0.041(3) -0.007(2) 0.015(3) -0.031(3)
C39 0.051(4) 0.043(3) 0.038(3) -0.010(2) 0.005(3) -0.021(2)
C40 0.031(3) 0.040(3) 0.028(2) -0.001(2) 0.009(2) -0.008(2)
C41 0.038(3) 0.031(2) 0.021(2) -0.0054(18) 0.007(2) -0.014(2)
C42 0.057(4) 0.033(3) 0.025(2) 0.0008(19) -0.008(2) -0.020(2)
C43 0.083(5) 0.066(4) 0.023(3) 0.010(3) 0.003(3) -0.031(3)
C44 0.087(6) 0.104(5) 0.028(3) -0.008(3) 0.021(3) -0.053(4)
C45 0.058(4) 0.071(4) 0.051(3) -0.026(3) 0.030(3) -0.018(3)
C46 0.040(3) 0.038(3) 0.039(3) -0.007(2) 0.020(2) -0.014(2)
C47 0.038(3) 0.044(3) 0.058(3) -0.004(3) 0.021(3) 0.005(2)
C48 0.055(4) 0.035(3) 0.126(6) -0.012(3) 0.021(4) 0.003(3)
C49 0.045(4) 0.063(4) 0.063(4) -0.013(3) 0.019(3) 0.004(3)
C50 0.086(3) 0.038(2) 0.036(3) 0.0076(17) -0.022(2) -0.0072(19)
C51 0.086(3) 0.038(2) 0.036(3) 0.0076(17) -0.022(2) -0.0072(19)
C51A 0.086(3) 0.038(2) 0.036(3) 0.0076(17) -0.022(2) -0.0072(19)
C52 0.086(3) 0.038(2) 0.036(3) 0.0076(17) -0.022(2) -0.0072(19)
C52A 0.086(3) 0.038(2) 0.036(3) 0.0076(17) -0.022(2) -0.0072(19)
C53 0.036(3) 0.031(3) 0.034(3) -0.010(2) 0.013(2) -0.014(2)
C54 0.036(3) 0.043(3) 0.059(3) -0.011(3) 0.022(3) -0.008(2)
C55 0.056(4) 0.056(4) 0.091(5) -0.019(4) 0.045(4) -0.016(3)
C56 0.077(5) 0.077(5) 0.064(4) -0.030(4) 0.049(4) -0.032(4)
C57 0.068(5) 0.067(4) 0.036(3) -0.009(3) 0.012(3) -0.037(3)
C58 0.045(3) 0.044(3) 0.030(3) -0.003(2) 0.011(2) -0.020(2)
C59 0.067(4) 0.063(4) 0.036(3) 0.013(3) 0.001(3) -0.015(3)
C60 0.087(6) 0.073(4) 0.067(4) 0.021(3) -0.015(4) -0.016(4)
C61 0.110(7) 0.054(4) 0.102(6) 0.012(4) -0.024(5) -0.010(4)
C62 0.034(3) 0.057(4) 0.091(5) 0.015(3) 0.014(3) 0.003(3)
C63 0.049(5) 0.097(5) 0.117(6) 0.029(5) -0.004(4) -0.007(4)
C64 0.071(6) 0.067(5) 0.174(8) 0.016(5) 0.032(6) 0.020(4)

loop_
_atom_type_symbol
_atom_type_description
_atom_type_scat_dispersion_real
_atom_type_scat_dispersion_imag
_atom_type_scat_source
C C 0.0033 0.0016 'International Tables Vol C Tables 4.2.6.8 and 6.1.1.4'
H H 0.0000 0.0000 'International Tables Vol C Tables 4.2.6.8 and 6.1.1.4'
N N 0.0061 0.0033 'International Tables Vol C Tables 4.2.6.8 and 6.1.1.4'
Ta Ta -0.7052 6.5227 'International Tables Vol C Tables 4.2.6.8 and 6.1.1.4'

loop_
_geom_angle_atom_site_label_1
_geom_angle_atom_site_label_2
_geom_angle_atom_site_label_3
_geom_angle
N1 Ta1 N2 82.11(13)
N1 Ta1 C33 106.85(15)
N2 Ta1 C33 109.23(14)
N1 Ta1 C32 112.97(14)
N2 Ta1 C32 109.50(14)
C33 Ta1 C32 127.06(15)
N1 Ta1 C34 91.16(13)
N2 Ta1 C34 173.25(14)
C33 Ta1 C34 73.23(14)
C32 Ta1 C34 72.54(14)
N1 Ta1 C31 171.11(13)
N2 Ta1 C31 89.61(13)
C33 Ta1 C31 72.80(15)
C32 Ta1 C31 72.81(15)
C34 Ta1 C31 97.14(13)
N1 Ta1 Ta2 139.49(9)
N2 Ta1 Ta2 138.29(10)
C33 Ta1 Ta2 63.42(11)
C32 Ta1 Ta2 63.64(10)
C34 Ta1 Ta2 48.46(9)
C31 Ta1 Ta2 48.68(9)
N4 Ta2 N3 81.94(13)
N4 Ta2 C34 112.48(15)
N3 Ta2 C34 108.94(14)
N4 Ta2 C31 106.89(16)
N3 Ta2 C31 110.94(14)
C34 Ta2 C31 126.67(16)
N4 Ta2 C33 171.59(13)
N3 Ta2 C33 90.34(12)
C34 Ta2 C33 73.14(15)
C31 Ta2 C33 72.71(15)
N4 Ta2 C32 90.69(13)
N3 Ta2 C32 172.45(13)
C34 Ta2 C32 72.38(14)
C31 Ta2 C32 72.66(15)
C33 Ta2 C32 97.12(12)
N4 Ta2 Ta1 139.26(9)
N3 Ta2 Ta1 138.78(9)
C34 Ta2 Ta1 63.27(11)
C31 Ta2 Ta1 63.41(12)
C33 Ta2 Ta1 48.46(8)
C32 Ta2 Ta1 48.66(9)
C1 N1 C7 113.0(3)
C1 N1 Ta1 113.1(3)
C7 N1 Ta1 133.9(3)
C2 N2 C19 113.3(3)
C2 N2 Ta1 112.1(3)
C19 N2 Ta1 134.4(3)
C35 N3 C41 114.3(3)
C35 N3 Ta2 112.6(2)
C41 N3 Ta2 133.1(3)
C36 N4 C53 114.4(3)
C36 N4 Ta2 112.6(3)
C53 N4 Ta2 132.9(3)
C6 C1 C2 120.5(4)
C6 C1 N1 124.6(4)
C2 C1 N1 114.9(4)
C3 C2 C1 119.1(4)
C3 C2 N2 123.6(4)
C1 C2 N2 117.3(4)
C4 C3 C2 119.4(5)
C5 C4 C3 121.1(5)
C4 C5 C6 120.5(5)
C1 C6 C5 119.3(5)
C12 C7 C8 120.9(4)
C12 C7 N1 119.3(4)
C8 C7 N1 119.8(4)
C9 C8 C7 118.0(5)
C9 C8 C16 120.8(5)
C7 C8 C16 121.1(5)
C10 C9 C8 120.9(5)
C11 C10 C9 120.8(5)
C10 C11 C12 121.4(5)
C11 C12 C7 117.9(5)
C11 C12 C13 118.7(5)
C7 C12 C13 123.4(4)
C12 C13 C15 112.4(7)
C12 C13 C14 111.9(7)
C15 C13 C14 98.1(7)
C12 C13 C15A 112.1(7)
C12 C13 C14A 111.3(7)
C15A C13 C14A 121.7(8)
C8 C16 C18 112.4(5)
C8 C16 C17 111.3(4)
C18 C16 C17 108.9(5)
C20 C19 C24 121.0(4)
C20 C19 N2 120.7(4)
C24 C19 N2 118.3(4)
C19 C20 C21 119.3(5)
C19 C20 C28 123.0(4)
C21 C20 C28 117.7(5)
C22 C21 C20 119.4(5)
C23 C22 C21 121.2(5)
C22 C23 C24 121.5(5)
C23 C24 C19 117.7(5)
C23 C24 C25 120.0(4)
C19 C24 C25 122.3(4)
C24 C25 C26 111.4(4)
C24 C25 C27 112.5(5)
C26 C25 C27 109.3(4)
C20 C28 C30 112.8(5)
C20 C28 C29 110.6(4)
C30 C28 C29 110.9(5)
Ta2 C31 Ta1 67.91(12)
Ta1 C32 Ta2 67.70(10)
Ta1 C33 Ta2 68.13(11)
Ta2 C34 Ta1 68.26(11)
C40 C35 C36 119.3(4)
C40 C35 N3 124.4(4)
C36 C35 N3 116.3(4)
C37 C36 C35 119.4(4)
C37 C36 N4 124.8(4)
C35 C36 N4 115.8(4)
C36 C37 C38 120.7(4)
C39 C38 C37 120.6(4)
C38 C39 C40 119.6(4)
C35 C40 C39 120.3(4)
C46 C41 C42 121.5(4)
C46 C41 N3 119.2(4)
C42 C41 N3 119.2(4)
C43 C42 C41 117.6(5)
C43 C42 C50 119.7(5)
C41 C42 C50 122.7(4)
C44 C43 C42 121.8(5)
C43 C44 C45 120.2(5)
C44 C45 C46 121.0(6)
C41 C46 C45 117.9(5)
C41 C46 C47 123.0(4)
C45 C46 C47 119.1(5)
C49 C47 C46 111.1(4)
C49 C47 C48 111.2(4)
C46 C47 C48 110.8(5)
C42 C50 C52 110.8(8)
C42 C50 C51 119.5(8)
C52 C50 C51 116.2(8)
C42 C50 C52A 111.9(7)
C42 C50 C51A 105.4(7)
C52A C50 C51A 102.0(7)
C54 C53 C58 121.4(4)
C54 C53 N4 119.2(4)
C58 C53 N4 119.4(4)
C53 C54 C55 117.7(5)
C53 C54 C62 123.1(4)
C55 C54 C62 119.2(5)
C56 C55 C54 121.6(6)
C55 C56 C57 120.8(5)
C56 C57 C58 120.7(6)
C53 C58 C57 117.7(5)
C53 C58 C59 123.6(4)
C57 C58 C59 118.7(5)
C60 C59 C58 112.2(5)
C60 C59 C61 109.7(5)
C58 C59 C61 111.6(5)
C63 C62 C54 112.2(5)
C63 C62 C64 108.3(5)
C54 C62 C64 114.5(6)

loop_
_geom_bond_atom_site_label_1
_geom_bond_atom_site_label_2
_geom_bond_distance
Ta1 N1 2.027(4)
Ta1 N2 2.031(3)
Ta1 C33 2.187(4)
Ta1 C32 2.201(4)
Ta1 C34 2.608(4)
Ta1 C31 2.617(4)
Ta1 Ta2 2.7121(2)
Ta2 N4 2.031(3)
Ta2 N3 2.033(3)
Ta2 C34 2.186(4)
Ta2 C31 2.198(4)
Ta2 C33 2.613(4)
Ta2 C32 2.627(4)
N1 C1 1.436(5)
N1 C7 1.460(5)
N2 C2 1.425(5)
N2 C19 1.443(5)
N3 C35 1.425(5)
N3 C41 1.447(5)
N4 C36 1.431(5)
N4 C53 1.449(5)
C1 C6 1.371(6)
C1 C2 1.408(6)
C2 C3 1.404(6)
C3 C4 1.388(7)
C4 C5 1.353(8)
C5 C6 1.413(6)
C7 C12 1.409(6)
C7 C8 1.423(6)
C8 C9 1.395(7)
C8 C16 1.509(7)
C9 C10 1.375(8)
C10 C11 1.369(8)
C11 C12 1.397(6)
C12 C13 1.502(7)
C13 C15 1.518(10)
C13 C14 1.529(10)
C13 C15A 1.530(10)
C13 C14A 1.534(10)
C16 C18 1.534(7)
C16 C17 1.559(7)
C19 C20 1.392(6)
C19 C24 1.407(6)
C20 C21 1.396(7)
C20 C28 1.508(6)
C21 C22 1.386(8)
C22 C23 1.352(8)
C23 C24 1.396(7)
C24 C25 1.521(7)
C25 C26 1.533(7)
C25 C27 1.535(6)
C28 C30 1.525(8)
C28 C29 1.558(7)
C35 C40 1.385(5)
C35 C36 1.409(6)
C36 C37 1.377(6)
C37 C38 1.378(6)
C38 C39 1.371(6)
C39 C40 1.395(6)
C41 C46 1.404(6)
C41 C42 1.408(6)
C42 C43 1.391(7)
C42 C50 1.503(7)
C43 C44 1.373(9)
C44 C45 1.374(8)
C45 C46 1.405(6)
C46 C47 1.524(7)
C47 C49 1.519(7)
C47 C48 1.545(7)
C50 C52 1.534(11)
C50 C51 1.552(10)
C50 C52A 1.556(10)
C50 C51A 1.565(10)
C53 C54 1.400(7)
C53 C58 1.403(6)
C54 C55 1.401(7)
C54 C62 1.523(8)
C55 C56 1.347(9)
C56 C57 1.375(8)
C57 C58 1.403(7)
C58 C59 1.518(8)
C59 C60 1.517(7)
C59 C61 1.535(7)
C62 C63 1.516(8)
C62 C64 1.531(8)

loop_
_platon_squeeze_void_nr
_platon_squeeze_void_average_x
_platon_squeeze_void_average_y
_platon_squeeze_void_average_z
_platon_squeeze_void_volume
_platon_squeeze_void_count_electrons
_platon_squeeze_void_content
1 0.000 0.000 0.500 666 149 ' '
2 0.000 0.500 1.000 666 149 ' '
3 0.382 0.077 0.881 8 0 ' '
4 0.382 0.423 0.381 8 0 ' '
5 0.618 0.577 0.619 8 0 ' '
6 0.618 0.923 0.119 8 0 ' '
